data_4068478
loop_
_publ_author_name
'Ruiz, Javier'
'Perandones, Bernab\'e F.'

_publ_section_title
;
 Acyclic Diamino Carbene Complexes of Manganese(I): Synthesis,
 Deprotonation, and Subsequent Multiple Insertion Reaction of Alkynes
;
_journal_issue 3
_journal_name_full Organometallics
_journal_page_first 830
_journal_paper_doi 10.1021/om800888r
_journal_volume 28
_journal_year 2009
_chemical_compound_source 'synthesis as described'
_chemical_formula_moiety 'C20 H18 Cl Mn N2 O7, C H2 Cl2'
_chemical_formula_sum 'C21 H20 Cl3 Mn N2 O7'
_chemical_formula_weight 573.68
_chemical_name_systematic
;
 ?
;
_space_group_IT_number 14
_symmetry_cell_setting monoclinic
_symmetry_Int_Tables_number 14
_symmetry_space_group_name_Hall '-P 2ybc'
_symmetry_space_group_name_H-M 'P 1 21/c 1'
_atom_sites_solution_hydrogens geom
_atom_sites_solution_primary direct
_atom_sites_solution_secondary difmap
_audit_conform_dict_location ftp://ftp.iucr.org/pub/cif_core.dic
_audit_conform_dict_name cif_core.dic
_audit_conform_dict_version 2.3
_audit_creation_date 2006-07-10T13:16:59-00:00
_audit_creation_method 'WinGX routine CIF_UPDATE'
_cell_angle_alpha 90
_cell_angle_beta 94.657(3)
_cell_angle_gamma 90
_cell_formula_units_Z 4
_cell_length_a 12.376(2)
_cell_length_b 11.822(2)
_cell_length_c 16.339(3)
_cell_measurement_reflns_used 1048
_cell_measurement_temperature 110(2)
_cell_measurement_theta_max 26
_cell_measurement_theta_min 2.63
_cell_measurement_wavelength 0.71073
_cell_volume 2382.7(7)
_computing_cell_refinement 'BRUKER SMART'
_computing_data_collection 'BRUKER SMART'
_computing_data_reduction 'BRUKER SAINT'
_computing_molecular_graphics 'Ortep-3 for Windows (Farrugia, 1997)'
_computing_publication_material 'WinGX publication routines (Farrugia, 1999)'
_computing_structure_refinement 'SHELXL-97 (Sheldrick, 1997)'
_computing_structure_solution 'DIRDIF-99 ( Beurskens, 1999)'
_diffrn_ambient_temperature 110(2)
_diffrn_measured_fraction_theta_full 0.996
_diffrn_measured_fraction_theta_max 0.996
_diffrn_measurement_device_type 'Smart-CCD-1000 BRUKER'
_diffrn_measurement_method 'omega scans'
_diffrn_radiation_monochromator graphite
_diffrn_radiation_probe x-ray
_diffrn_radiation_source 'fine-focus sealed tube'
_diffrn_radiation_type MoK\a
_diffrn_radiation_wavelength 0.7107
_diffrn_reflns_av_R_equivalents 0.0713
_diffrn_reflns_av_unetI/netI 0.0712
_diffrn_reflns_limit_h_max 15
_diffrn_reflns_limit_h_min -15
_diffrn_reflns_limit_k_max 14
_diffrn_reflns_limit_k_min 0
_diffrn_reflns_limit_l_max 20
_diffrn_reflns_limit_l_min 0
_diffrn_reflns_number 20548
_diffrn_reflns_theta_full 26.45
_diffrn_reflns_theta_max 26.45
_diffrn_reflns_theta_min 1.65
_exptl_absorpt_coefficient_mu 0.936
_exptl_absorpt_correction_T_max 0.9635
_exptl_absorpt_correction_T_min 0.7997
_exptl_absorpt_correction_type multi-scan
_exptl_absorpt_process_details 'BRUKER SADABS'
_exptl_crystal_colour Yellow
_exptl_crystal_density_diffrn 1.599
_exptl_crystal_density_method 'not measured'
_exptl_crystal_description prism
_exptl_crystal_F_000 1168
_exptl_crystal_size_max 0.25
_exptl_crystal_size_mid 0.2
_exptl_crystal_size_min 0.04
_refine_diff_density_max 0.704
_refine_diff_density_min -0.778
_refine_diff_density_rms 0.106
_refine_ls_extinction_method none
_refine_ls_goodness_of_fit_ref 1.088
_refine_ls_hydrogen_treatment mixed
_refine_ls_matrix_type full
_refine_ls_number_parameters 328
_refine_ls_number_reflns 4902
_refine_ls_number_restraints 1
_refine_ls_restrained_S_all 1.088
_refine_ls_R_factor_all 0.0878
_refine_ls_R_factor_gt 0.0516
_refine_ls_shift/su_max 0
_refine_ls_shift/su_mean 0
_refine_ls_structure_factor_coef Fsqd
_refine_ls_weighting_details 'calc w=1/[\s^2^(Fo^2^)+(0.0614P)^2^+0.6264P] where P=(Fo^2^+2Fc^2^)/3'
_refine_ls_weighting_scheme calc
_refine_ls_wR_factor_gt 0.1203
_refine_ls_wR_factor_ref 0.1322
_reflns_number_gt 3208
_reflns_number_total 4902
_reflns_threshold_expression >2sigma(I)
_cod_data_source_file om800888r_si_001.cif
_cod_data_source_block 4d
_cod_depositor_comments
;
The following automatic conversions were performed:
'_diffrn_radiation_monochromador' tag replaced with
'_diffrn_radiation_monochromator'.

Automatic conversion script
Id: cif_correct_tags 1440 2010-10-19 06:21:57Z saulius 
;
_cod_original_cell_volume 2382.6(7)
_cod_original_sg_symbol_H-M 'P 21/c'
_cod_database_code 4068478

loop_
_symmetry_equiv_pos_as_xyz
'x, y, z'
'-x, y+1/2, -z+1/2'
'-x, -y, -z'
'x, -y-1/2, z-1/2'

loop_
_atom_site_label
_atom_site_type_symbol
_atom_site_fract_x
_atom_site_fract_y
_atom_site_fract_z
_atom_site_U_iso_or_equiv
_atom_site_adp_type
_atom_site_occupancy
_atom_site_symmetry_multiplicity
_atom_site_calc_flag
_atom_site_refinement_flags
_atom_site_disorder_assembly
_atom_site_disorder_group
Mn1 Mn 0.15386(4) 0.09329(5) 0.28319(3) 0.01227(16) Uani 1 1 d . . .
N1 N 0.3716(2) -0.0085(2) 0.28769(17) 0.0122(6) Uani 1 1 d . . .
C2 C 0.3145(3) 0.0725(3) 0.3374(2) 0.0117(8) Uani 1 1 d . . .
C3 C 0.2357(3) 0.0247(3) 0.3874(2) 0.0135(8) Uani 1 1 d . . .
H3 H 0.226(3) 0.050(3) 0.440(2) 0.016 Uiso 1 1 d . . .
C4 C 0.1711(3) -0.0576(3) 0.3466(2) 0.0144(8) Uani 1 1 d . . .
C5 C 0.1939(3) -0.0785(3) 0.2620(2) 0.0133(8) Uani 1 1 d . . .
H5 H 0.150(3) -0.118(3) 0.232(2) 0.016 Uiso 1 1 d . . .
C6 C 0.3072(3) -0.0868(3) 0.2492(2) 0.0119(7) Uani 1 1 d . . .
C11 C 0.4867(3) -0.0262(3) 0.2988(2) 0.0131(8) Uani 1 1 d . A .
C12 C 0.5329(3) -0.0798(3) 0.3681(2) 0.0156(8) Uani 1 1 d D . .
Cl1 Cl 0.4507(2) -0.1270(3) 0.44285(16) 0.0220(5) Uani 0.816(4) 1 d P A 1
C16B C 0.467(5) -0.128(5) 0.434(3) 0.0220(5) Uani 0.184(4) 1 d PD A 2
H16D H 0.5077 -0.1887 0.4626 0.033 Uiso 0.184(4) 1 calc PR A 2
H16E H 0.3985 -0.1579 0.408 0.033 Uiso 0.184(4) 1 calc PR A 2
H16F H 0.4517 -0.0681 0.4725 0.033 Uiso 0.184(4) 1 calc PR A 2
C13 C 0.6430(3) -0.1003(3) 0.3783(2) 0.0175(8) Uani 1 1 d . A .
H13 H 0.674 -0.1374 0.4262 0.021 Uiso 1 1 calc R . .
C14 C 0.7077(3) -0.0656(3) 0.3171(2) 0.0191(9) Uani 1 1 d . . .
H14 H 0.7837 -0.0786 0.3232 0.023 Uiso 1 1 calc R A .
C15 C 0.6620(3) -0.0124(3) 0.2477(2) 0.0168(8) Uani 1 1 d . A .
H15 H 0.7068 0.0097 0.206 0.02 Uiso 1 1 calc R . .
C16 C 0.5511(3) 0.0095(3) 0.2376(2) 0.0150(8) Uani 1 1 d . . .
C21 C 0.3748(3) 0.1753(3) 0.3605(2) 0.0134(8) Uani 1 1 d . . .
O22 O 0.33359(19) 0.2247(2) 0.42585(15) 0.0156(6) Uani 1 1 d . . .
C23 C 0.3777(3) 0.3334(3) 0.4494(2) 0.0222(9) Uani 1 1 d . . .
H23A H 0.4559 0.3264 0.4636 0.033 Uiso 1 1 calc R . .
H23B H 0.3426 0.3615 0.4971 0.033 Uiso 1 1 calc R . .
H23C H 0.3646 0.3866 0.4037 0.033 Uiso 1 1 calc R . .
O24 O 0.4496(2) 0.2143(2) 0.32699(16) 0.0177(6) Uani 1 1 d . . .
C30 C 0.0103(3) 0.0788(3) 0.2574(2) 0.0174(8) Uani 1 1 d . . .
O31 O -0.0822(2) 0.0718(2) 0.24338(17) 0.0262(7) Uani 1 1 d . . .
C32 C 0.1867(3) 0.1506(3) 0.1858(2) 0.0165(8) Uani 1 1 d . . .
O33 O 0.2093(2) 0.1846(2) 0.12391(17) 0.0272(7) Uani 1 1 d . . .
C34 C 0.1264(3) 0.2294(3) 0.3256(2) 0.0168(8) Uani 1 1 d . . .
O35 O 0.1072(2) 0.3177(2) 0.35170(18) 0.0271(7) Uani 1 1 d . . .
C41 C 0.0812(3) -0.1199(3) 0.3824(2) 0.0177(8) Uani 1 1 d . . .
O42 O 0.0793(2) -0.0976(2) 0.46300(16) 0.0239(6) Uani 1 1 d . . .
C43 C -0.0053(4) -0.1540(4) 0.5034(3) 0.0363(12) Uani 1 1 d . . .
H43A H -0.0756 -0.1381 0.4738 0.054 Uiso 1 1 calc R . .
H43B H -0.0053 -0.1264 0.56 0.054 Uiso 1 1 calc R . .
H43C H 0.0079 -0.2358 0.5039 0.054 Uiso 1 1 calc R . .
O44 O 0.0195(2) -0.1822(2) 0.34481(17) 0.0273(7) Uani 1 1 d . . .
N61 N 0.3494(3) -0.1674(3) 0.20501(19) 0.0156(7) Uani 1 1 d . . .
H61 H 0.421(3) -0.170(3) 0.202(2) 0.019 Uiso 1 1 d . . .
C62 C 0.2861(3) -0.2591(3) 0.1651(2) 0.0197(9) Uani 1 1 d . . .
H62A H 0.2432 -0.2962 0.2052 0.03 Uiso 1 1 calc R . .
H62B H 0.3351 -0.3143 0.143 0.03 Uiso 1 1 calc R . .
H62C H 0.2375 -0.2283 0.1202 0.03 Uiso 1 1 calc R . .
C160 C 0.4978(19) 0.0652(18) 0.1617(13) 0.017(2) Uani 0.816(4) 1 d P A 1
H16A H 0.5527 0.0822 0.1236 0.025 Uiso 0.816(4) 1 calc PR A 1
H16B H 0.4627 0.1355 0.1771 0.025 Uiso 0.816(4) 1 calc PR A 1
H16C H 0.4433 0.014 0.1353 0.025 Uiso 0.816(4) 1 calc PR A 1
Cl1B Cl 0.499(2) 0.084(2) 0.1529(14) 0.017(2) Uani 0.184(4) 1 d P A 2
C100 C 0.1326(4) -0.4230(4) 0.4442(3) 0.0370(12) Uani 1 1 d . . .
H10A H 0.0666 -0.3849 0.4196 0.044 Uiso 1 1 calc R . .
H10B H 0.1404 -0.4958 0.4153 0.044 Uiso 1 1 calc R . .
Cl3 Cl 0.24714(10) -0.33707(11) 0.43199(8) 0.0413(3) Uani 1 1 d . . .
Cl4 Cl 0.11939(12) -0.44872(12) 0.54912(8) 0.0541(4) Uani 1 1 d . . .

loop_
_atom_site_aniso_label
_atom_site_aniso_U_11
_atom_site_aniso_U_22
_atom_site_aniso_U_33
_atom_site_aniso_U_23
_atom_site_aniso_U_13
_atom_site_aniso_U_12
Mn1 0.0103(3) 0.0107(3) 0.0162(3) 0.0003(2) 0.0030(2) -0.0001(2)
N1 0.0109(15) 0.0126(16) 0.0135(16) -0.0031(12) 0.0031(12) 0.0016(12)
C2 0.0133(18) 0.0099(19) 0.0122(18) -0.0004(14) 0.0028(14) 0.0026(14)
C3 0.0149(19) 0.0119(19) 0.0140(19) -0.0009(15) 0.0030(15) 0.0014(15)
C4 0.0113(18) 0.0111(19) 0.021(2) 0.0028(15) 0.0037(15) 0.0002(14)
C5 0.0086(17) 0.0126(19) 0.019(2) -0.0009(16) 0.0036(14) -0.0004(15)
C6 0.0159(18) 0.0077(17) 0.0121(18) 0.0027(15) 0.0012(14) 0.0019(15)
C11 0.0087(18) 0.0093(18) 0.022(2) -0.0027(15) 0.0021(15) -0.0005(14)
C12 0.0176(19) 0.0120(19) 0.018(2) 0.0012(16) 0.0074(15) 0.0022(16)
Cl1 0.0179(11) 0.0250(7) 0.0238(10) 0.0084(7) 0.0058(6) 0.0025(7)
C16B 0.0179(11) 0.0250(7) 0.0238(10) 0.0084(7) 0.0058(6) 0.0025(7)
C13 0.0153(19) 0.017(2) 0.021(2) 0.0018(17) 0.0007(15) 0.0026(16)
C14 0.0081(18) 0.020(2) 0.029(2) -0.0033(17) 0.0007(16) 0.0013(15)
C15 0.0114(19) 0.017(2) 0.023(2) 0.0002(17) 0.0079(15) -0.0010(15)
C16 0.0125(18) 0.0122(19) 0.021(2) -0.0013(16) 0.0066(15) 0.0004(15)
C21 0.0112(18) 0.0130(19) 0.0157(19) 0.0031(15) -0.0010(15) 0.0041(15)
O22 0.0180(14) 0.0140(14) 0.0149(13) -0.0038(11) 0.0033(11) -0.0043(11)
C23 0.029(2) 0.012(2) 0.025(2) -0.0062(17) -0.0034(18) -0.0048(17)
O24 0.0129(13) 0.0157(14) 0.0253(15) -0.0016(11) 0.0064(11) -0.0034(11)
C30 0.021(2) 0.012(2) 0.019(2) 0.0024(16) 0.0020(16) 0.0004(16)
O31 0.0114(14) 0.0308(17) 0.0361(17) 0.0006(13) 0.0008(12) -0.0006(12)
C32 0.0095(18) 0.013(2) 0.027(2) -0.0025(17) 0.0027(16) -0.0002(15)
O33 0.0275(16) 0.0296(17) 0.0258(16) 0.0077(13) 0.0111(13) -0.0015(13)
C34 0.0137(19) 0.020(2) 0.017(2) 0.0031(16) 0.0035(15) -0.0038(16)
O35 0.0309(17) 0.0158(16) 0.0355(17) -0.0061(13) 0.0076(13) 0.0052(13)
C41 0.019(2) 0.0085(19) 0.027(2) 0.0048(16) 0.0107(17) 0.0016(16)
O42 0.0314(16) 0.0178(15) 0.0254(16) -0.0013(12) 0.0197(12) -0.0048(13)
C43 0.047(3) 0.025(3) 0.042(3) 0.003(2) 0.035(2) -0.005(2)
O44 0.0240(16) 0.0219(16) 0.0370(18) -0.0014(13) 0.0098(13) -0.0124(13)
N61 0.0124(16) 0.0124(17) 0.0225(18) -0.0030(13) 0.0040(14) 0.0005(13)
C62 0.020(2) 0.010(2) 0.029(2) -0.0031(17) 0.0012(17) 0.0002(16)
C160 0.0179(15) 0.012(6) 0.021(4) 0.010(3) 0.008(2) 0.001(3)
Cl1B 0.0179(15) 0.012(6) 0.021(4) 0.010(3) 0.008(2) 0.001(3)
C100 0.047(3) 0.029(3) 0.036(3) -0.009(2) 0.006(2) -0.003(2)
Cl3 0.0355(7) 0.0415(7) 0.0480(8) -0.0100(6) 0.0107(5) -0.0012(5)
Cl4 0.0702(10) 0.0536(9) 0.0368(7) 0.0124(6) -0.0067(6) -0.0240(7)

loop_
_atom_type_symbol
_atom_type_description
_atom_type_scat_dispersion_real
_atom_type_scat_dispersion_imag
_atom_type_scat_source
C C 0.0033 0.0016 'International Tables Vol C Tables 4.2.6.8 and 6.1.1.4'
H H 0 0 'International Tables Vol C Tables 4.2.6.8 and 6.1.1.4'
Cl Cl 0.1484 0.1585 'International Tables Vol C Tables 4.2.6.8 and 6.1.1.4'
Mn Mn 0.3368 0.7283 'International Tables Vol C Tables 4.2.6.8 and 6.1.1.4'
N N 0.0061 0.0033 'International Tables Vol C Tables 4.2.6.8 and 6.1.1.4'
O O 0.0106 0.006 'International Tables Vol C Tables 4.2.6.8 and 6.1.1.4'

loop_
_geom_angle_atom_site_label_1
_geom_angle_atom_site_label_2
_geom_angle_atom_site_label_3
_geom_angle
C34 Mn1 C30 87.79(16)
C34 Mn1 C32 93.84(16)
C30 Mn1 C32 96.78(16)
C34 Mn1 C4 126.56(16)
C30 Mn1 C4 95.45(15)
C32 Mn1 C4 138.12(15)
C34 Mn1 C3 97.38(16)
C30 Mn1 C3 124.17(15)
C32 Mn1 C3 137.74(15)
C4 Mn1 C3 39.38(14)
C34 Mn1 C2 98.20(15)
C30 Mn1 C2 163.53(15)
C32 Mn1 C2 98.09(15)
C4 Mn1 C2 68.65(13)
C3 Mn1 C2 40.03(13)
C34 Mn1 C5 166.70(16)
C30 Mn1 C5 96.30(15)
C32 Mn1 C5 98.22(15)
C4 Mn1 C5 40.57(14)
C3 Mn1 C5 69.85(14)
C2 Mn1 C5 74.62(13)
C6 N1 C11 120.2(3)
C6 N1 C2 114.4(3)
C11 N1 C2 122.7(3)
C3 C2 C21 122.5(3)
C3 C2 N1 115.8(3)
C21 C2 N1 115.2(3)
C3 C2 Mn1 68.1(2)
C21 C2 Mn1 117.0(2)
N1 C2 Mn1 108.6(2)
C4 C3 C2 113.0(3)
C4 C3 Mn1 69.9(2)
C2 C3 Mn1 71.8(2)
C4 C3 H3 124(2)
C2 C3 H3 123(2)
Mn1 C3 H3 123(2)
C3 C4 C5 115.2(3)
C3 C4 C41 125.0(3)
C5 C4 C41 119.8(3)
C3 C4 Mn1 70.7(2)
C5 C4 Mn1 71.9(2)
C41 C4 Mn1 125.0(3)
C6 C5 C4 114.6(3)
C6 C5 Mn1 109.4(2)
C4 C5 Mn1 67.5(2)
C6 C5 H5 118(3)
C4 C5 H5 119(3)
Mn1 C5 H5 118(3)
N61 C6 N1 120.2(3)
N61 C6 C5 124.0(3)
N1 C6 C5 115.7(3)
C12 C11 C16 120.3(3)
C12 C11 N1 120.7(3)
C16 C11 N1 119.0(3)
C13 C12 C11 121.3(3)
C13 C12 C16B 116(3)
C11 C12 C16B 123(3)
C13 C12 Cl1 119.0(3)
C11 C12 Cl1 119.7(3)
C12 C16B H16D 109.5
C12 C16B H16E 109.5
H16D C16B H16E 109.5
C12 C16B H16F 109.5
H16D C16B H16F 109.5
H16E C16B H16F 109.5
C12 C13 C14 118.7(3)
C12 C13 H13 120.7
C14 C13 H13 120.7
C15 C14 C13 120.3(3)
C15 C14 H14 119.9
C13 C14 H14 119.9
C14 C15 C16 121.1(3)
C14 C15 H15 119.4
C16 C15 H15 119.4
C15 C16 C11 118.3(3)
C15 C16 C160 122.6(9)
C11 C16 C160 119.0(9)
C15 C16 Cl1B 119.4(9)
C11 C16 Cl1B 122.3(9)
O24 C21 O22 123.2(3)
O24 C21 C2 126.7(3)
O22 C21 C2 110.2(3)
C21 O22 C23 116.0(3)
O22 C23 H23A 109.5
O22 C23 H23B 109.5
H23A C23 H23B 109.5
O22 C23 H23C 109.5
H23A C23 H23C 109.5
H23B C23 H23C 109.5
O31 C30 Mn1 177.5(3)
O33 C32 Mn1 178.3(3)
O35 C34 Mn1 178.7(4)
O44 C41 O42 124.3(3)
O44 C41 C4 124.6(4)
O42 C41 C4 111.0(3)
C41 O42 C43 115.3(3)
O42 C43 H43A 109.5
O42 C43 H43B 109.5
H43A C43 H43B 109.5
O42 C43 H43C 109.5
H43A C43 H43C 109.5
H43B C43 H43C 109.5
C6 N61 C62 123.7(3)
C6 N61 H61 120(2)
C62 N61 H61 116(2)
N61 C62 H62A 109.5
N61 C62 H62B 109.5
H62A C62 H62B 109.5
N61 C62 H62C 109.5
H62A C62 H62C 109.5
H62B C62 H62C 109.5
C16 C160 H16A 109.5
C16 C160 H16B 109.5
C16 C160 H16C 109.5
Cl4 C100 Cl3 110.3(2)
Cl4 C100 H10A 109.6
Cl3 C100 H10A 109.6
Cl4 C100 H10B 109.6
Cl3 C100 H10B 109.6
H10A C100 H10B 108.1

loop_
_geom_bond_atom_site_label_1
_geom_bond_atom_site_label_2
_geom_bond_distance
Mn1 C34 1.795(4)
Mn1 C30 1.801(4)
Mn1 C32 1.806(4)
Mn1 C4 2.065(4)
Mn1 C3 2.075(4)
Mn1 C2 2.124(3)
Mn1 C5 2.125(4)
N1 C6 1.344(4)
N1 C11 1.437(4)
N1 C2 1.474(4)
C2 C3 1.438(5)
C2 C21 1.460(5)
C3 C4 1.395(5)
C3 H3 0.93(4)
C4 C5 1.454(5)
C4 C41 1.493(5)
C5 C6 1.437(5)
C5 H5 0.85(4)
C6 N61 1.329(4)
C11 C12 1.381(5)
C11 C16 1.393(5)
C12 C13 1.380(5)
C12 C16B 1.508(19)
C12 Cl1 1.743(4)
C16B H16D 0.98
C16B H16E 0.98
C16B H16F 0.98
C13 C14 1.394(5)
C13 H13 0.95
C14 C15 1.377(5)
C14 H14 0.95
C15 C16 1.392(5)
C15 H15 0.95
C16 C160 1.508(18)
C16 Cl1B 1.72(2)
C21 O24 1.204(4)
C21 O22 1.353(4)
O22 C23 1.437(4)
C23 H23A 0.98
C23 H23B 0.98
C23 H23C 0.98
C30 O31 1.152(4)
C32 O33 1.143(4)
C34 O35 1.160(5)
C41 O44 1.194(4)
C41 O42 1.345(4)
O42 C43 1.445(4)
C43 H43A 0.98
C43 H43B 0.98
C43 H43C 0.98
N61 C62 1.460(4)
N61 H61 0.89(4)
C62 H62A 0.98
C62 H62B 0.98
C62 H62C 0.98
C160 H16A 0.98
C160 H16B 0.98
C160 H16C 0.98
C100 Cl4 1.761(5)
C100 Cl3 1.769(5)
C100 H10A 0.99
C100 H10B 0.99

loop_
_geom_torsion_atom_site_label_1
_geom_torsion_atom_site_label_2
_geom_torsion_atom_site_label_3
_geom_torsion_atom_site_label_4
_geom_torsion
C6 N1 C2 C3 44.1(4)
C11 N1 C2 C3 -117.3(4)
C6 N1 C2 C21 -163.4(3)
C11 N1 C2 C21 35.2(5)
C6 N1 C2 Mn1 -30.0(3)
C11 N1 C2 Mn1 168.6(3)
C34 Mn1 C2 C3 91.7(2)
C30 Mn1 C2 C3 -18.8(6)
C32 Mn1 C2 C3 -173.2(2)
C4 Mn1 C2 C3 -34.4(2)
C5 Mn1 C2 C3 -76.8(2)
C34 Mn1 C2 C21 -24.7(3)
C30 Mn1 C2 C21 -135.2(5)
C32 Mn1 C2 C21 70.4(3)
C4 Mn1 C2 C21 -150.8(3)
C3 Mn1 C2 C21 -116.4(3)
C5 Mn1 C2 C21 166.8(3)
C34 Mn1 C2 N1 -157.2(2)
C30 Mn1 C2 N1 92.3(6)
C32 Mn1 C2 N1 -62.1(2)
C4 Mn1 C2 N1 76.7(2)
C3 Mn1 C2 N1 111.1(3)
C5 Mn1 C2 N1 34.3(2)
C21 C2 C3 C4 166.8(3)
N1 C2 C3 C4 -43.0(4)
Mn1 C2 C3 C4 57.9(3)
C21 C2 C3 Mn1 108.9(3)
N1 C2 C3 Mn1 -100.9(3)
C34 Mn1 C3 C4 142.1(2)
C30 Mn1 C3 C4 49.7(3)
C32 Mn1 C3 C4 -113.8(3)
C2 Mn1 C3 C4 -123.9(3)
C5 Mn1 C3 C4 -34.1(2)
C34 Mn1 C3 C2 -94.0(2)
C30 Mn1 C3 C2 173.7(2)
C32 Mn1 C3 C2 10.1(3)
C4 Mn1 C3 C2 123.9(3)
C5 Mn1 C3 C2 89.9(2)
C2 C3 C4 C5 -0.8(5)
Mn1 C3 C4 C5 58.2(3)
C2 C3 C4 C41 -178.7(3)
Mn1 C3 C4 C41 -119.7(4)
C2 C3 C4 Mn1 -58.9(3)
C34 Mn1 C4 C3 -49.3(3)
C30 Mn1 C4 C3 -140.6(2)
C32 Mn1 C4 C3 112.9(3)
C2 Mn1 C4 C3 35.0(2)
C5 Mn1 C4 C3 126.0(3)
C34 Mn1 C4 C5 -175.4(2)
C30 Mn1 C4 C5 93.3(2)
C32 Mn1 C4 C5 -13.2(3)
C3 Mn1 C4 C5 -126.0(3)
C2 Mn1 C4 C5 -91.1(2)
C34 Mn1 C4 C41 70.4(4)
C30 Mn1 C4 C41 -20.9(3)
C32 Mn1 C4 C41 -127.4(3)
C3 Mn1 C4 C41 119.8(4)
C2 Mn1 C4 C41 154.7(4)
C5 Mn1 C4 C41 -114.2(4)
C3 C4 C5 C6 44.4(4)
C41 C4 C5 C6 -137.6(3)
Mn1 C4 C5 C6 101.9(3)
C3 C4 C5 Mn1 -57.5(3)
C41 C4 C5 Mn1 120.5(3)
C34 Mn1 C5 C6 -93.1(7)
C30 Mn1 C5 C6 159.6(3)
C32 Mn1 C5 C6 61.7(3)
C4 Mn1 C5 C6 -109.4(3)
C3 Mn1 C5 C6 -76.3(3)
C2 Mn1 C5 C6 -34.5(2)
C34 Mn1 C5 C4 16.3(7)
C30 Mn1 C5 C4 -91.0(2)
C32 Mn1 C5 C4 171.2(2)
C3 Mn1 C5 C4 33.1(2)
C2 Mn1 C5 C4 75.0(2)
C11 N1 C6 N61 -15.6(5)
C2 N1 C6 N61 -177.4(3)
C11 N1 C6 C5 162.4(3)
C2 N1 C6 C5 0.5(4)
C4 C5 C6 N61 133.8(4)
Mn1 C5 C6 N61 -152.8(3)
C4 C5 C6 N1 -44.1(4)
Mn1 C5 C6 N1 29.4(4)
C6 N1 C11 C12 -90.1(4)
C2 N1 C11 C12 70.2(5)
C6 N1 C11 C16 88.6(4)
C2 N1 C11 C16 -111.1(4)
C16 C11 C12 C13 -0.7(6)
N1 C11 C12 C13 178.0(3)
C16 C11 C12 C16B -175(3)
N1 C11 C12 C16B 3(3)
C16 C11 C12 Cl1 -178.4(3)
N1 C11 C12 Cl1 0.3(5)
C11 C12 C13 C14 0.2(6)
C16B C12 C13 C14 175(3)
Cl1 C12 C13 C14 177.9(3)
C12 C13 C14 C15 -0.4(6)
C13 C14 C15 C16 1.1(6)
C14 C15 C16 C11 -1.5(6)
C14 C15 C16 C160 -178.6(11)
C14 C15 C16 Cl1B 176.0(10)
C12 C11 C16 C15 1.3(5)
N1 C11 C16 C15 -177.4(3)
C12 C11 C16 C160 178.5(10)
N1 C11 C16 C160 -0.2(11)
C12 C11 C16 Cl1B -176.1(10)
N1 C11 C16 Cl1B 5.2(11)
C3 C2 C21 O24 171.7(3)
N1 C2 C21 O24 21.2(5)
Mn1 C2 C21 O24 -108.2(4)
C3 C2 C21 O22 -9.4(5)
N1 C2 C21 O22 -159.9(3)
Mn1 C2 C21 O22 70.7(3)
O24 C21 O22 C23 5.5(5)
C2 C21 O22 C23 -173.4(3)
C3 C4 C41 O44 172.4(4)
C5 C4 C41 O44 -5.4(6)
Mn1 C4 C41 O44 82.6(5)
C3 C4 C41 O42 -8.2(5)
C5 C4 C41 O42 174.0(3)
Mn1 C4 C41 O42 -98.0(4)
O44 C41 O42 C43 -0.7(5)
C4 C41 O42 C43 179.9(3)
N1 C6 N61 C62 176.5(3)
C5 C6 N61 C62 -1.2(5)
